data_4505081
loop_
_publ_author_name
'Liu, Cai-Ming'
'Huang, Yong-Hong'
'Zhang, De-Qing'
'Gao, Song'
'Jiang, Feng-Chi'
'Zhang, Jian-Ying'
'Zhu, Dao-Ben'

_publ_section_title
;
 Bis(ethylenedithio)tetrathiafulvalene Radical Salts with Anderson Type
 Heteropolymolybdates Containing Tris(alkoxo) Ligands
;
_journal_issue 4
_journal_name_full 'Crystal Growth &amp; Design'
_journal_page_first 1531
_journal_paper_doi 10.1021/cg050004l
_journal_volume 5
_journal_year 2005
_chemical_formula_sum 'C70 H64 Cl4 Mn Mo6 N2 O24 S48'
_chemical_formula_weight 3628.49
_chemical_name_systematic
; 
 ? 
;
_space_group_IT_number 2
_symmetry_cell_setting triclinic
_symmetry_space_group_name_Hall '-P 1'
_symmetry_space_group_name_H-M 'P -1'
_atom_sites_solution_hydrogens geom
_atom_sites_solution_primary direct
_atom_sites_solution_secondary difmap
_audit_creation_method SHELXL-97
_cell_angle_alpha 70.01(3)
_cell_angle_beta 84.35(3)
_cell_angle_gamma 88.29(3)
_cell_formula_units_Z 1
_cell_length_a 9.0712(18)
_cell_length_b 15.977(3)
_cell_length_c 21.698(4)
_cell_measurement_temperature 150(2)
_cell_volume 2940.9(11)
_computing_cell_refinement 'RAPID AUTO (Rigaku, 2001)'
_computing_data_collection 'RAPID AUTO (Rigaku, 2001)'
_computing_data_reduction 'RAPID AUTO (Rigaku, 2001)'
_computing_molecular_graphics 'SHELXL (Siemens, 1994)'
_computing_publication_material 'SHELXL (Siemens, 1994)'
_computing_structure_refinement 'SHELXL-97 (Sheldrick, 1997)'
_computing_structure_solution 'SHELXS-97 (Sheldrick, 1990)'
_diffrn_ambient_temperature 150(2)
_diffrn_measured_fraction_theta_full 0.948
_diffrn_measured_fraction_theta_max 0.948
_diffrn_measurement_device_type 'Rigaku R-AXIS RAPID IP'
_diffrn_measurement_method Oscillation
_diffrn_radiation_monochromator graphite
_diffrn_radiation_source 'fine-focus sealed tube'
_diffrn_radiation_type MoK\a
_diffrn_radiation_wavelength 0.71073
_diffrn_reflns_av_R_equivalents 0.1061
_diffrn_reflns_av_sigmaI/netI 0.2980
_diffrn_reflns_limit_h_max 11
_diffrn_reflns_limit_h_min -11
_diffrn_reflns_limit_k_max 20
_diffrn_reflns_limit_k_min -20
_diffrn_reflns_limit_l_max 28
_diffrn_reflns_limit_l_min -28
_diffrn_reflns_number 19525
_diffrn_reflns_theta_full 27.48
_diffrn_reflns_theta_max 27.48
_diffrn_reflns_theta_min 1.00
_exptl_absorpt_coefficient_mu 1.732
_exptl_absorpt_correction_T_max 1.2750
_exptl_absorpt_correction_T_min 0.8123
_exptl_absorpt_correction_type psi-scan
_exptl_crystal_colour 'Dark brown'
_exptl_crystal_density_diffrn 2.049
_exptl_crystal_density_method 'not measured'
_exptl_crystal_description Block
_exptl_crystal_F_000 1803
_exptl_crystal_size_max 0.25
_exptl_crystal_size_mid 0.23
_exptl_crystal_size_min 0.13
_refine_diff_density_max 1.344
_refine_diff_density_min -1.013
_refine_diff_density_rms 0.218
_refine_ls_extinction_method none
_refine_ls_goodness_of_fit_ref 0.975
_refine_ls_hydrogen_treatment mixed
_refine_ls_matrix_type full
_refine_ls_number_parameters 700
_refine_ls_number_reflns 12794
_refine_ls_number_restraints 96
_refine_ls_restrained_S_all 0.973
_refine_ls_R_factor_all 0.2251
_refine_ls_R_factor_gt 0.0977
_refine_ls_shift/su_max 0.000
_refine_ls_shift/su_mean 0.000
_refine_ls_structure_factor_coef Fsqd
_refine_ls_weighting_details 'calc w=1/[\s^2^(Fo^2^)+(0.0646P)^2^+0.0000P] where P=(Fo^2^+2Fc^2^)/3'
_refine_ls_weighting_scheme calc
_refine_ls_wR_factor_gt 0.1562
_refine_ls_wR_factor_ref 0.2056
_reflns_number_gt 5725
_reflns_number_total 12794
_reflns_threshold_expression >2sigma(I)
_cod_data_source_file cg050004lsi20050106_030412.cif
_cod_data_source_block 1
_cod_depositor_comments
;
The following automatic conversions were performed:

'_symmetry_cell_setting' value 'Triclinic' changed to 'triclinic'
according to /home/saulius/struct/CIF-dictionaries/cif_core.dic
dictionary named 'cif_core.dic' version 2.4.1 from
2010-06-29.

'_exptl_absorpt_correction_type' value 'PSI scan'
changed to 'psi-scan' according to
/home/saulius/struct/CIF-dictionaries/cif_core.dic dictionary named
'cif_core.dic' version 2.4.1 from 2010-06-29.

Automatic conversion script
Id: cif_fix_values 1715 2011-07-08 13:25:40Z adriana 
;
_cod_original_cell_volume 2940.8(10)
_cod_original_sg_symbol_H-M P-1
_cod_database_code 4505081

loop_
_symmetry_equiv_pos_as_xyz
'x, y, z'
'-x, -y, -z'

loop_
_atom_site_label
_atom_site_type_symbol
_atom_site_fract_x
_atom_site_fract_y
_atom_site_fract_z
_atom_site_U_iso_or_equiv
_atom_site_adp_type
_atom_site_occupancy
_atom_site_symmetry_multiplicity
_atom_site_calc_flag
_atom_site_refinement_flags
Mn1 Mn 1.0000 0.5000 0.0000 0.0154(7) Uani 1 2 d S
Mo1 Mo 1.01772(14) 0.31664(8) 0.13339(6) 0.0159(3) Uani 1 1 d .
Mo2 Mo 1.15192(13) 0.50819(8) 0.13379(5) 0.0137(3) Uani 1 1 d .
Mo3 Mo 1.13659(13) 0.69231(8) -0.00086(6) 0.0154(3) Uani 1 1 d .
S1 S -0.2747(4) 0.1202(2) 0.83874(17) 0.0250(9) Uani 1 1 d .
S2 S -0.4400(4) 0.3308(2) 0.79792(17) 0.0231(9) Uani 1 1 d .
S3 S -0.1457(4) 0.1819(2) 0.70255(17) 0.0200(8) Uani 1 1 d .
S4 S -0.2854(4) 0.3585(2) 0.66538(17) 0.0208(9) Uani 1 1 d .
S5 S 0.0167(4) 0.2331(2) 0.55295(17) 0.0216(9) Uani 1 1 d .
S6 S -0.1321(4) 0.4076(2) 0.51755(17) 0.0233(9) Uani 1 1 d .
S7 S 0.1578(5) 0.2582(2) 0.41945(18) 0.0267(9) Uani 1 1 d .
S8 S -0.0228(5) 0.4661(2) 0.37685(18) 0.0260(9) Uani 1 1 d .
S9 S 0.1225(4) 0.3505(2) 0.73763(17) 0.0255(9) Uani 1 1 d .
S10 S 0.3096(4) 0.1444(2) 0.78443(16) 0.0213(9) Uani 1 1 d .
S11 S 0.2834(4) 0.3765(2) 0.60722(17) 0.0210(9) Uani 1 1 d .
S12 S 0.4425(4) 0.2073(2) 0.64606(16) 0.0173(8) Uani 1 1 d .
S13 S 0.4355(4) 0.4269(2) 0.45952(16) 0.0171(8) Uani 1 1 d .
S14 S 0.5886(4) 0.2554(2) 0.49355(16) 0.0200(8) Uani 1 1 d .
S15 S 0.5465(4) 0.4896(2) 0.31951(17) 0.0217(9) Uani 1 1 d .
S16 S 0.7266(4) 0.2821(2) 0.35930(16) 0.0200(8) Uani 1 1 d .
S17 S 1.5875(4) 1.0081(2) -0.25165(17) 0.0216(9) Uani 1 1 d .
S18 S 1.4254(4) 0.8144(2) -0.26146(17) 0.0248(9) Uani 1 1 d .
S19 S 1.6936(4) 1.0400(2) -0.38966(17) 0.0193(8) Uani 1 1 d .
S20 S 1.5574(4) 0.8814(2) -0.39931(16) 0.0173(8) Uani 1 1 d .
S21 S 1.8600(4) 1.0822(2) -0.53719(16) 0.0177(8) Uani 1 1 d .
S22 S 1.7051(4) 0.9294(2) -0.54856(17) 0.0206(9) Uani 1 1 d .
S23 S 2.0122(4) 1.1377(2) -0.67307(17) 0.0216(9) Uani 1 1 d .
S24 S 1.8142(4) 0.9578(2) -0.68546(17) 0.0204(8) Uani 1 1 d .
C1 C -0.383(2) 0.1692(10) 0.8935(7) 0.046(5) Uani 1 1 d .
H1A H -0.4865 0.1555 0.8949 0.055 Uiso 1 1 calc R
H1B H -0.3525 0.1423 0.9377 0.055 Uiso 1 1 calc R
C2 C -0.3639(16) 0.2684(8) 0.8724(6) 0.024(3) Uani 1 1 d U
H2A H -0.2589 0.2818 0.8674 0.029 Uiso 1 1 calc R
H2B H -0.4095 0.2882 0.9073 0.029 Uiso 1 1 calc R
C3 C -0.3314(16) 0.2849(8) 0.7461(6) 0.023(4) Uani 1 1 d .
C4 C -0.2674(15) 0.2054(9) 0.7626(6) 0.020(3) Uani 1 1 d .
C5 C -0.1726(16) 0.2817(9) 0.6413(7) 0.022(3) Uani 1 1 d .
C6 C -0.1081(14) 0.3042(8) 0.5779(6) 0.017(3) Uani 1 1 d .
C7 C 0.0384(14) 0.3032(8) 0.4698(6) 0.016(3) Uani 1 1 d U
C8 C -0.0260(15) 0.3831(8) 0.4545(6) 0.018(3) Uani 1 1 d .
C9 C 0.1407(15) 0.4347(8) 0.3361(6) 0.019(3) Uani 1 1 d .
H9A H 0.1503 0.4730 0.2903 0.023 Uiso 1 1 calc R
H9B H 0.2266 0.4448 0.3560 0.023 Uiso 1 1 calc R
C10 C 0.1405(15) 0.3390(8) 0.3392(6) 0.016(3) Uani 1 1 d .
H10A H 0.2216 0.3308 0.3092 0.020 Uiso 1 1 calc R
H10B H 0.0491 0.3274 0.3238 0.020 Uiso 1 1 calc R
C11 C 0.141(2) 0.2721(10) 0.8147(8) 0.045(5) Uani 1 1 d U
H11A H 0.2274 0.2897 0.8307 0.054 Uiso 1 1 calc R
H11B H 0.0561 0.2787 0.8433 0.054 Uiso 1 1 calc R
C12 C 0.156(2) 0.1825(10) 0.8251(8) 0.058(6) Uani 1 1 d .
H12A H 0.0664 0.1629 0.8127 0.070 Uiso 1 1 calc R
H12B H 0.1583 0.1522 0.8720 0.070 Uiso 1 1 calc R
C13 C 0.3247(14) 0.2283(8) 0.7071(6) 0.015(3) Uani 1 1 d U
C14 C 0.2526(15) 0.3074(8) 0.6890(6) 0.016(3) Uani 1 1 d .
C15 C 0.4058(14) 0.3044(8) 0.5846(6) 0.016(3) Uani 1 1 d .
C16 C 0.4713(14) 0.3273(8) 0.5205(6) 0.015(3) Uani 1 1 d U
C17 C 0.6171(14) 0.3260(8) 0.4115(6) 0.014(3) Uani 1 1 d U
C18 C 0.5432(15) 0.4055(9) 0.3962(6) 0.019(3) Uani 1 1 d .
C19 C 0.5980(14) 0.4250(9) 0.2669(6) 0.020(3) Uani 1 1 d .
H19A H 0.5199 0.3824 0.2717 0.024 Uiso 1 1 calc R
H19B H 0.6080 0.4644 0.2213 0.024 Uiso 1 1 calc R
C20 C 0.7421(16) 0.3755(9) 0.2828(6) 0.024(3) Uani 1 1 d U
H20A H 0.8159 0.4167 0.2853 0.028 Uiso 1 1 calc R
H20B H 0.7769 0.3541 0.2472 0.028 Uiso 1 1 calc R
C21 C 1.4657(17) 0.9286(8) -0.1914(7) 0.028(4) Uani 1 1 d .
H21A H 1.4806 0.9303 -0.1481 0.034 Uiso 1 1 calc R
H21B H 1.3642 0.9460 -0.1997 0.034 Uiso 1 1 calc R
C22 C 1.4881(15) 0.8329(8) -0.1908(6) 0.017(3) Uani 1 1 d U
H22A H 1.4353 0.7927 -0.1512 0.020 Uiso 1 1 calc R
H22B H 1.5926 0.8186 -0.1890 0.020 Uiso 1 1 calc R
C23 C 1.5313(15) 0.8986(8) -0.3225(6) 0.020(3) Uani 1 1 d U
C24 C 1.5934(15) 0.9713(8) -0.3188(6) 0.017(3) Uani 1 1 d U
C25 C 1.6703(16) 0.9746(8) -0.4378(6) 0.019(3) Uani 1 1 d .
C26 C 1.7380(14) 0.9941(8) -0.5012(6) 0.017(3) Uani 1 1 d U
C27 C 1.8137(15) 0.9956(8) -0.6182(6) 0.019(3) Uani 1 1 d .
C28 C 1.8911(15) 1.0653(9) -0.6134(6) 0.019(3) Uani 1 1 d .
C29 C 2.0519(14) 1.0761(8) -0.7273(6) 0.019(3) Uani 1 1 d .
H29A H 2.1132 1.1126 -0.7658 0.023 Uiso 1 1 calc R
H29B H 2.1090 1.0240 -0.7053 0.023 Uiso 1 1 calc R
C30 C 1.9182(16) 1.0465(9) -0.7496(6) 0.029(4) Uani 1 1 d .
H30A H 1.9492 1.0261 -0.7861 0.034 Uiso 1 1 calc R
H30B H 1.8535 1.0972 -0.7656 0.034 Uiso 1 1 calc R
C31 C 0.7013(15) 0.5855(9) -0.0243(6) 0.021(3) Uani 1 1 d .
H31A H 0.6195 0.5599 -0.0376 0.025 Uiso 1 1 calc R
H31B H 0.6848 0.6492 -0.0369 0.025 Uiso 1 1 calc R
C32 C 0.8207(14) 0.5892(9) 0.0766(6) 0.021(3) Uani 1 1 d .
H32A H 0.8047 0.6531 0.0615 0.025 Uiso 1 1 calc R
H32B H 0.8078 0.5681 0.1244 0.025 Uiso 1 1 calc R
C33 C 0.7168(14) 0.4439(8) 0.0777(6) 0.014(3) Uani 1 1 d U
H33A H 0.7064 0.4234 0.1255 0.017 Uiso 1 1 calc R
H33B H 0.6363 0.4179 0.0640 0.017 Uiso 1 1 calc R
C34 C 0.6999(13) 0.5458(8) 0.0519(6) 0.008(3) Uani 1 1 d U
C35 C 1.196(3) 0.1128(13) 0.0481(15) 0.129(12) Uani 1 1 d .
H35A H 1.1728 0.0801 0.0946 0.155 Uiso 1 1 calc R
H35B H 1.1181 0.1554 0.0326 0.155 Uiso 1 1 calc R
N1 N 0.5584(11) 0.5696(7) 0.0802(5) 0.017(3) Uani 1 1 d .
O1 O 0.8383(9) 0.5703(5) -0.0604(4) 0.013(2) Uani 1 1 d U
O2 O 0.9748(9) 0.5728(5) 0.0560(4) 0.013(2) Uani 1 1 d .
O3 O 0.8542(9) 0.4109(5) 0.0564(4) 0.012(2) Uani 1 1 d .
O4 O 1.0207(9) 0.2792(5) 0.0570(4) 0.014(2) Uani 1 1 d U
O5 O 1.1663(10) 0.2591(6) 0.1697(4) 0.025(2) Uani 1 1 d .
O6 O 1.3049(10) 0.4559(6) 0.1697(4) 0.020(2) Uani 1 1 d .
O7 O 1.2811(10) 0.7521(6) -0.0511(4) 0.026(2) Uani 1 1 d .
O8 O 1.0741(10) 0.7526(6) 0.0489(4) 0.022(2) Uani 1 1 d .
O9 O 0.8647(10) 0.2603(5) 0.1791(4) 0.020(2) Uani 1 1 d .
O10 O 1.0841(9) 0.5721(6) 0.1796(4) 0.020(2) Uani 1 1 d .
O11 O 1.2469(9) 0.5979(5) 0.0581(4) 0.0100(19) Uani 1 1 d U
O12 O 1.0040(10) 0.4164(5) 0.1639(4) 0.016(2) Uani 1 1 d .
Cl1 Cl 1.2203(11) 0.0401(4) 0.0025(4) 0.151(4) Uani 1 1 d .
Cl2 Cl 1.3791(8) 0.1689(4) 0.0326(3) 0.092(2) Uani 1 1 d .

loop_
_atom_site_aniso_label
_atom_site_aniso_U_11
_atom_site_aniso_U_22
_atom_site_aniso_U_33
_atom_site_aniso_U_23
_atom_site_aniso_U_13
_atom_site_aniso_U_12
Mn1 0.0141(18) 0.0165(16) 0.0140(16) -0.0042(13) 0.0031(14) 0.0003(14)
Mo1 0.0194(8) 0.0173(7) 0.0093(6) -0.0029(5) -0.0008(6) 0.0032(6)
Mo2 0.0117(7) 0.0223(7) 0.0085(6) -0.0075(5) 0.0000(5) 0.0023(6)
Mo3 0.0157(7) 0.0194(7) 0.0116(7) -0.0071(5) 0.0017(6) 0.0014(6)
S1 0.037(3) 0.021(2) 0.0151(19) -0.0051(16) 0.0020(18) 0.0065(18)
S2 0.032(2) 0.027(2) 0.0111(18) -0.0086(16) -0.0004(17) 0.0087(18)
S3 0.025(2) 0.0197(19) 0.0147(19) -0.0074(16) 0.0055(16) 0.0061(17)
S4 0.028(2) 0.0165(19) 0.0160(19) -0.0055(16) 0.0065(17) 0.0029(17)
S5 0.031(2) 0.0190(19) 0.0115(18) -0.0037(15) 0.0060(17) 0.0077(17)
S6 0.034(2) 0.0155(19) 0.019(2) -0.0065(16) 0.0038(18) 0.0068(17)
S7 0.036(3) 0.024(2) 0.018(2) -0.0082(17) 0.0052(18) 0.0163(19)
S8 0.036(3) 0.022(2) 0.018(2) -0.0059(17) 0.0005(18) 0.0123(18)
S9 0.040(3) 0.021(2) 0.0112(18) -0.0032(16) 0.0093(18) 0.0125(18)
S10 0.031(2) 0.0213(19) 0.0102(18) -0.0055(15) 0.0051(17) 0.0031(17)
S11 0.029(2) 0.0192(19) 0.0123(18) -0.0042(15) 0.0044(17) 0.0067(17)
S12 0.021(2) 0.0165(18) 0.0111(17) -0.0028(14) 0.0056(15) 0.0040(16)
S13 0.020(2) 0.0186(18) 0.0112(18) -0.0050(15) 0.0018(15) 0.0080(16)
S14 0.029(2) 0.0200(19) 0.0095(18) -0.0049(15) 0.0027(16) 0.0064(17)
S15 0.031(2) 0.0199(19) 0.0116(18) -0.0042(15) 0.0045(17) 0.0078(17)
S16 0.028(2) 0.0185(19) 0.0111(18) -0.0045(15) 0.0061(17) 0.0024(17)
S17 0.028(2) 0.024(2) 0.0155(19) -0.0128(16) 0.0054(17) -0.0067(17)
S18 0.032(2) 0.026(2) 0.017(2) -0.0086(17) 0.0038(18) -0.0062(18)
S19 0.026(2) 0.0170(19) 0.0137(18) -0.0051(15) 0.0022(16) -0.0037(16)
S20 0.021(2) 0.0189(19) 0.0108(18) -0.0054(15) 0.0062(16) -0.0045(16)
S21 0.025(2) 0.0177(19) 0.0097(17) -0.0048(15) 0.0030(16) 0.0025(16)
S22 0.030(2) 0.0169(19) 0.0139(19) -0.0049(15) 0.0050(17) -0.0055(17)
S23 0.029(2) 0.0193(19) 0.0145(19) -0.0053(16) 0.0057(17) -0.0046(17)
S24 0.024(2) 0.0226(19) 0.0155(19) -0.0084(16) 0.0020(17) -0.0066(17)
C1 0.077(14) 0.050(11) 0.014(8) -0.020(8) 0.000(9) 0.032(10)
C2 0.031(6) 0.023(5) 0.025(5) -0.016(4) -0.005(5) 0.004(5)
C3 0.038(10) 0.010(7) 0.017(8) -0.002(6) 0.003(7) -0.006(7)
C4 0.022(9) 0.022(8) 0.015(8) -0.003(6) -0.005(7) 0.005(7)
C5 0.027(9) 0.023(8) 0.018(8) -0.010(6) 0.009(7) -0.002(7)
C6 0.013(8) 0.029(8) 0.016(7) -0.016(7) 0.000(6) 0.001(7)
C7 0.012(5) 0.019(5) 0.013(5) -0.004(4) 0.008(4) -0.004(4)
C8 0.021(9) 0.019(7) 0.013(7) -0.009(6) 0.007(6) 0.009(7)
C9 0.027(9) 0.019(8) 0.011(7) -0.005(6) 0.003(7) -0.009(7)
C10 0.021(8) 0.027(8) 0.003(6) -0.007(6) 0.001(6) -0.007(7)
C11 0.051(7) 0.040(6) 0.041(6) -0.015(5) 0.010(5) 0.009(5)
C12 0.090(17) 0.035(11) 0.029(11) 0.005(8) 0.023(11) 0.020(11)
C13 0.017(5) 0.018(5) 0.009(5) -0.004(4) 0.002(4) -0.003(4)
C14 0.022(9) 0.014(7) 0.012(7) -0.006(6) 0.009(6) -0.003(6)
C15 0.004(7) 0.023(8) 0.018(8) -0.003(6) 0.005(6) -0.002(6)
C16 0.011(5) 0.019(5) 0.014(5) -0.003(4) -0.009(4) 0.002(4)
C17 0.014(5) 0.014(5) 0.018(5) -0.008(4) -0.004(4) -0.003(4)
C18 0.015(8) 0.025(8) 0.018(8) -0.009(6) 0.007(6) -0.008(7)
C19 0.010(8) 0.047(9) 0.004(7) -0.011(6) -0.001(6) 0.011(7)
C20 0.031(6) 0.027(5) 0.016(5) -0.011(4) -0.004(5) 0.002(5)
C21 0.044(11) 0.025(8) 0.016(8) -0.008(7) -0.006(8) 0.008(8)
C22 0.022(5) 0.021(5) 0.011(5) -0.011(4) 0.000(4) 0.004(4)
C23 0.023(6) 0.019(5) 0.013(5) -0.002(4) 0.004(4) 0.005(4)
C24 0.019(5) 0.020(5) 0.014(5) -0.010(4) 0.006(4) -0.003(4)
C25 0.030(9) 0.015(7) 0.012(7) -0.006(6) -0.001(7) -0.010(7)
C26 0.015(5) 0.016(5) 0.020(5) -0.007(4) -0.001(4) 0.006(4)
C27 0.023(9) 0.018(7) 0.009(7) 0.002(6) 0.001(6) 0.013(7)
C28 0.015(8) 0.031(8) 0.008(7) -0.004(6) 0.003(6) 0.004(7)
C29 0.017(8) 0.022(8) 0.018(8) -0.010(6) 0.015(6) -0.002(7)
C30 0.045(11) 0.025(8) 0.015(8) -0.008(7) 0.005(8) -0.006(8)
C31 0.025(9) 0.025(8) 0.019(8) -0.016(7) -0.002(7) 0.005(7)
C32 0.021(9) 0.020(8) 0.013(7) 0.003(6) 0.005(6) 0.007(7)
C33 0.011(5) 0.019(5) 0.013(5) -0.007(4) 0.004(4) 0.000(4)
C34 0.007(5) 0.015(5) 0.005(5) -0.005(4) -0.001(4) 0.000(4)
C35 0.10(2) 0.046(14) 0.25(4) -0.061(19) -0.02(2) 0.028(15)
N1 0.008(6) 0.026(6) 0.028(7) -0.023(6) -0.002(5) 0.006(5)
O1 0.012(4) 0.016(4) 0.010(4) -0.005(3) 0.005(3) 0.001(3)
O2 0.010(5) 0.014(5) 0.016(5) -0.009(4) 0.004(4) 0.004(4)
O3 0.012(5) 0.016(5) 0.012(5) -0.011(4) 0.003(4) -0.002(4)
O4 0.015(4) 0.012(4) 0.015(4) -0.009(3) 0.000(3) 0.008(3)
O5 0.023(6) 0.030(6) 0.016(5) -0.002(4) 0.000(5) -0.001(5)
O6 0.021(6) 0.026(5) 0.013(5) -0.007(4) -0.003(4) 0.007(5)
O7 0.026(6) 0.030(6) 0.022(6) -0.010(5) -0.003(5) -0.003(5)
O8 0.016(6) 0.035(6) 0.015(5) -0.010(5) 0.003(4) 0.000(5)
O9 0.024(6) 0.022(5) 0.010(5) -0.003(4) 0.009(4) -0.008(5)
O10 0.011(5) 0.032(6) 0.022(5) -0.016(5) -0.003(4) 0.012(4)
O11 0.009(4) 0.017(4) 0.004(4) -0.005(3) 0.002(3) 0.002(3)
O12 0.020(5) 0.021(5) 0.011(5) -0.010(4) -0.006(4) 0.010(4)
Cl1 0.253(11) 0.082(5) 0.101(6) 0.001(4) -0.077(7) 0.053(6)
Cl2 0.118(6) 0.096(5) 0.050(4) -0.018(3) 0.000(4) 0.043(4)

loop_
_atom_type_symbol
_atom_type_description
_atom_type_scat_dispersion_real
_atom_type_scat_dispersion_imag
_atom_type_scat_source
C C 0.0033 0.0016 'International Tables Vol C Tables 4.2.6.8 and 6.1.1.4'
H H 0.0000 0.0000 'International Tables Vol C Tables 4.2.6.8 and 6.1.1.4'
N N 0.0061 0.0033 'International Tables Vol C Tables 4.2.6.8 and 6.1.1.4'
O O 0.0106 0.0060 'International Tables Vol C Tables 4.2.6.8 and 6.1.1.4'
S S 0.1246 0.1234 'International Tables Vol C Tables 4.2.6.8 and 6.1.1.4'
Mn Mn 0.3368 0.7283 'International Tables Vol C Tables 4.2.6.8 and 6.1.1.4'
Mo Mo -1.6832 0.6857 'International Tables Vol C Tables 4.2.6.8 and 6.1.1.4'
Cl Cl 0.1484 0.1585 'International Tables Vol C Tables 4.2.6.8 and 6.1.1.4'

loop_
_geom_angle_atom_site_label_1
_geom_angle_atom_site_label_2
_geom_angle_atom_site_label_3
_geom_angle
_geom_angle_site_symmetry_1
_geom_angle_site_symmetry_3
O2 Mn1 O2 180.0(3) . 2_765
O2 Mn1 O3 87.1(3) . 2_765
O2 Mn1 O3 92.9(3) 2_765 2_765
O2 Mn1 O3 92.9(3) . .
O2 Mn1 O3 87.1(3) 2_765 .
O3 Mn1 O3 180.0(5) 2_765 .
O2 Mn1 O1 87.1(3) . 2_765
O2 Mn1 O1 92.9(3) 2_765 2_765
O3 Mn1 O1 92.0(3) 2_765 2_765
O3 Mn1 O1 88.0(3) . 2_765
O2 Mn1 O1 92.9(3) . .
O2 Mn1 O1 87.1(3) 2_765 .
O3 Mn1 O1 88.0(3) 2_765 .
O3 Mn1 O1 92.0(3) . .
O1 Mn1 O1 180.0(7) 2_765 .
O9 Mo1 O5 105.7(4) . .
O9 Mo1 O12 97.6(4) . .
O5 Mo1 O12 103.1(4) . .
O9 Mo1 O4 100.1(4) . .
O5 Mo1 O4 100.4(4) . .
O12 Mo1 O4 145.3(3) . .
O9 Mo1 O1 160.0(4) . 2_765
O5 Mo1 O1 93.5(4) . 2_765
O12 Mo1 O1 71.8(3) . 2_765
O4 Mo1 O1 81.7(3) . 2_765
O9 Mo1 O3 88.2(4) . .
O5 Mo1 O3 164.8(4) . .
O12 Mo1 O3 80.7(3) . .
O4 Mo1 O3 70.4(3) . .
O1 Mo1 O3 73.5(3) 2_765 .
O6 Mo2 O10 105.8(4) . .
O6 Mo2 O12 103.2(4) . .
O10 Mo2 O12 98.4(4) . .
O6 Mo2 O11 99.7(4) . .
O10 Mo2 O11 100.5(4) . .
O12 Mo2 O11 145.0(3) . .
O6 Mo2 O1 93.1(4) . 2_765
O10 Mo2 O1 160.2(4) . 2_765
O12 Mo2 O1 70.9(3) . 2_765
O11 Mo2 O1 81.7(3) . 2_765
O6 Mo2 O2 163.0(3) . .
O10 Mo2 O2 90.0(3) . .
O12 Mo2 O2 80.4(3) . .
O11 Mo2 O2 70.5(3) . .
O1 Mo2 O2 72.2(3) 2_765 .
O7 Mo3 O8 105.5(4) . .
O7 Mo3 O4 102.4(4) . 2_765
O8 Mo3 O4 97.6(4) . 2_765
O7 Mo3 O11 99.0(4) . .
O8 Mo3 O11 101.8(4) . .
O4 Mo3 O11 145.9(3) 2_765 .
O7 Mo3 O3 92.2(4) . 2_765
O8 Mo3 O3 161.4(4) . 2_765
O4 Mo3 O3 72.8(3) 2_765 2_765
O11 Mo3 O3 80.2(3) . 2_765
O7 Mo3 O2 160.7(4) . .
O8 Mo3 O2 93.0(4) . .
O4 Mo3 O2 80.1(3) 2_765 .
O11 Mo3 O2 71.2(3) . .
O3 Mo3 O2 70.0(3) 2_765 .
C4 S1 C1 103.1(7) . .
C3 S2 C2 97.2(7) . .
C5 S3 C4 95.0(6) . .
C5 S4 C3 94.5(6) . .
C6 S5 C7 94.5(6) . .
C8 S6 C6 95.5(6) . .
C7 S7 C10 101.4(6) . .
C8 S8 C9 100.4(6) . .
C11 S9 C14 99.5(7) . .
C13 S10 C12 101.3(7) . .
C15 S11 C14 94.6(6) . .
C15 S12 C13 95.7(6) . .
C18 S13 C16 96.3(6) . .
C16 S14 C17 96.0(6) . .
C18 S15 C19 99.7(6) . .
C17 S16 C20 102.0(6) . .
C24 S17 C21 102.4(6) . .
C23 S18 C22 97.5(6) . .
C24 S19 C25 96.2(6) . .
C25 S20 C23 95.0(6) . .
C26 S21 C28 95.7(6) . .
C26 S22 C27 94.4(6) . .
C28 S23 C29 100.4(6) . .
C27 S24 C30 100.9(6) . .
C2 C1 S1 113.0(11) . .
C1 C2 S2 115.5(10) . .
C4 C3 S2 127.5(11) . .
C4 C3 S4 116.8(11) . .
S2 C3 S4 115.2(7) . .
C3 C4 S1 129.5(11) . .
C3 C4 S3 117.7(11) . .
S1 C4 S3 112.6(7) . .
C6 C5 S3 124.2(11) . .
C6 C5 S4 120.2(10) . .
S3 C5 S4 115.6(8) . .
C5 C6 S6 123.2(10) . .
C5 C6 S5 122.0(10) . .
S6 C6 S5 114.7(7) . .
C8 C7 S5 117.4(10) . .
C8 C7 S7 129.3(10) . .
S5 C7 S7 113.0(7) . .
C7 C8 S6 117.4(10) . .
C7 C8 S8 127.5(10) . .
S6 C8 S8 115.1(7) . .
C10 C9 S8 113.9(9) . .
C9 C10 S7 115.0(9) . .
C12 C11 S9 122.8(13) . .
C11 C12 S10 119.3(13) . .
C14 C13 S12 116.3(10) . .
C14 C13 S10 127.3(10) . .
S12 C13 S10 116.4(7) . .
C13 C14 S11 117.3(10) . .
C13 C14 S9 128.7(10) . .
S11 C14 S9 113.9(7) . .
C16 C15 S12 123.5(10) . .
C16 C15 S11 120.4(10) . .
S12 C15 S11 116.0(7) . .
C15 C16 S13 122.7(10) . .
C15 C16 S14 122.7(9) . .
S13 C16 S14 114.5(7) . .
C18 C17 S16 128.8(10) . .
C18 C17 S14 115.9(10) . .
S16 C17 S14 115.1(7) . .
C17 C18 S13 117.3(10) . .
C17 C18 S15 127.3(11) . .
S13 C18 S15 115.4(8) . .
C20 C19 S15 112.3(9) . .
C19 C20 S16 113.6(10) . .
C22 C21 S17 113.9(10) . .
C21 C22 S18 113.7(9) . .
C24 C23 S18 129.6(11) . .
C24 C23 S20 117.0(10) . .
S18 C23 S20 113.3(7) . .
C23 C24 S19 117.0(10) . .
C23 C24 S17 128.6(11) . .
S19 C24 S17 114.5(7) . .
C26 C25 S19 122.8(10) . .
C26 C25 S20 122.6(10) . .
S19 C25 S20 114.6(7) . .
C25 C26 S21 122.6(10) . .
C25 C26 S22 121.1(10) . .
S21 C26 S22 116.4(8) . .
C28 C27 S22 118.2(10) . .
C28 C27 S24 128.8(10) . .
S22 C27 S24 112.9(8) . .
C27 C28 S23 127.7(10) . .
C27 C28 S21 115.1(10) . .
S23 C28 S21 117.2(8) . .
C30 C29 S23 114.5(10) . .
C29 C30 S24 113.8(10) . .
O1 C31 C34 114.5(10) . .
O2 C32 C34 116.2(10) . .
O3 C33 C34 115.3(10) . .
N1 C34 C33 109.1(10) . .
N1 C34 C32 105.8(9) . .
C33 C34 C32 109.9(10) . .
N1 C34 C31 107.6(10) . .
C33 C34 C31 113.1(10) . .
C32 C34 C31 111.1(10) . .
Cl1 C35 Cl2 103.0(14) . .
C31 O1 Mn1 114.2(7) . .
C31 O1 Mo1 123.2(7) . 2_765
Mn1 O1 Mo1 99.5(3) . 2_765
C31 O1 Mo2 123.5(7) . 2_765
Mn1 O1 Mo2 99.1(3) . 2_765
Mo1 O1 Mo2 92.1(3) 2_765 2_765
C32 O2 Mn1 115.5(7) . .
C32 O2 Mo3 120.6(7) . .
Mn1 O2 Mo3 101.8(3) . .
C32 O2 Mo2 122.1(7) . .
Mn1 O2 Mo2 101.7(3) . .
Mo3 O2 Mo2 90.7(3) . .
C33 O3 Mn1 117.0(7) . .
C33 O3 Mo3 122.2(7) . 2_765
Mn1 O3 Mo3 101.1(3) . 2_765
C33 O3 Mo1 122.3(7) . .
Mn1 O3 Mo1 98.9(3) . .
Mo3 O3 Mo1 89.7(3) 2_765 .
Mo3 O4 Mo1 121.8(4) 2_765 .
Mo2 O11 Mo3 122.1(4) . .
Mo2 O12 Mo1 120.5(4) . .

loop_
_geom_bond_atom_site_label_1
_geom_bond_atom_site_label_2
_geom_bond_distance
_geom_bond_site_symmetry_2
Mn1 O2 1.943(8) .
Mn1 O2 1.943(8) 2_765
Mn1 O3 1.969(8) 2_765
Mn1 O3 1.969(8) .
Mn1 O1 2.098(8) 2_765
Mn1 O1 2.098(8) .
Mo1 O9 1.707(8) .
Mo1 O5 1.710(9) .
Mo1 O12 1.920(8) .
Mo1 O4 1.942(8) .
Mo1 O1 2.293(8) 2_765
Mo1 O3 2.428(8) .
Mo2 O6 1.711(9) .
Mo2 O10 1.717(8) .
Mo2 O12 1.915(9) .
Mo2 O11 1.918(8) .
Mo2 O1 2.334(8) 2_765
Mo2 O2 2.396(8) .
Mo3 O7 1.703(9) .
Mo3 O8 1.723(9) .
Mo3 O4 1.911(8) 2_765
Mo3 O11 1.938(8) .
Mo3 O3 2.346(8) 2_765
Mo3 O2 2.349(8) .
S1 C4 1.742(13) .
S1 C1 1.829(14) .
S2 C3 1.754(14) .
S2 C2 1.778(13) .
S3 C5 1.720(14) .
S3 C4 1.756(14) .
S4 C5 1.756(14) .
S4 C3 1.761(13) .
S5 C6 1.757(13) .
S5 C7 1.763(13) .
S6 C8 1.742(13) .
S6 C6 1.747(13) .
S7 C7 1.773(13) .
S7 C10 1.796(12) .
S8 C8 1.751(13) .
S8 C9 1.798(13) .
S9 C11 1.733(15) .
S9 C14 1.783(13) .
S10 C13 1.750(12) .
S10 C12 1.781(16) .
S11 C15 1.734(13) .
S11 C14 1.741(13) .
S12 C15 1.714(13) .
S12 C13 1.736(13) .
S13 C18 1.730(14) .
S13 C16 1.733(12) .
S14 C16 1.749(13) .
S14 C17 1.750(13) .
S15 C18 1.743(14) .
S15 C19 1.805(13) .
S16 C17 1.745(14) .
S16 C20 1.809(13) .
S17 C24 1.742(13) .
S17 C21 1.790(14) .
S18 C23 1.759(13) .
S18 C22 1.803(12) .
S19 C24 1.740(13) .
S19 C25 1.741(12) .
S20 C25 1.742(13) .
S20 C23 1.773(13) .
S21 C26 1.728(13) .
S21 C28 1.759(13) .
S22 C26 1.738(13) .
S22 C27 1.746(13) .
S23 C28 1.730(13) .
S23 C29 1.781(12) .
S24 C27 1.758(14) .
S24 C30 1.819(13) .
C1 C2 1.501(18) .
C3 C4 1.328(17) .
C5 C6 1.371(17) .
C7 C8 1.336(16) .
C9 C10 1.509(16) .
C11 C12 1.375(19) .
C13 C14 1.356(16) .
C15 C16 1.386(17) .
C17 C18 1.371(17) .
C19 C20 1.515(17) .
C21 C22 1.532(16) .
C23 C24 1.336(17) .
C25 C26 1.384(17) .
C27 C28 1.373(18) .
C29 C30 1.495(18) .
C31 O1 1.462(15) .
C31 C34 1.554(16) .
C32 O2 1.469(14) .
C32 C34 1.545(17) .
C33 O3 1.435(14) .
C33 C34 1.539(16) .
C34 N1 1.464(15) .
C35 Cl1 1.76(2) .
C35 Cl2 1.86(2) .
O1 Mo1 2.293(8) 2_765
O1 Mo2 2.333(8) 2_765
O3 Mo3 2.346(8) 2_765
O4 Mo3 1.911(8) 2_765
